data_7041107
loop_
_publ_author_name
'Bera, Sachinath'
'Maity, Suvendu'
'Weyherm\"uller, Thomas'
'Ghosh, Prasanta'

_publ_section_title
;
 Arylamino radical complexes of ruthenium and osmium: dual radical counter
 in a molecule.
;
_journal_issue 48
_journal_name_full 'Dalton transactions (Cambridge, England : 2003)'
_journal_page_first 19428
_journal_page_last 19440
_journal_paper_doi 10.1039/c6dt03728c
_journal_volume 45
_journal_year 2016
_chemical_compound_source 'dichloromethane, hexane'
_chemical_formula_moiety 'C51 H38 Cl N O3 P2 Ru'
_chemical_formula_sum 'C51 H38 Cl N O3 P2 Ru'
_chemical_formula_weight 911.28
_chemical_name_systematic
;
 ?
;
_space_group_crystal_system monoclinic
_space_group_IT_number 14
_space_group_name_Hall '-P 2ybc'
_space_group_name_H-M_alt 'P 1 21/c 1'
_symmetry_space_group_name_Hall '-P 2ybc'
_symmetry_space_group_name_H-M 'P 1 21/c 1'
_atom_sites_solution_hydrogens mixed
_audit_block_code FNG-PG-511-06
_audit_creation_date 2014-01-20
_audit_creation_method SHELXL-2013
_audit_update_record
;
2016-07-02 deposited with the CCDC.
2016-11-06 downloaded from the CCDC.
;
_cell_angle_alpha 90
_cell_angle_beta 98.548(13)
_cell_angle_gamma 90
_cell_formula_units_Z 4
_cell_length_a 9.475(2)
_cell_length_b 17.056(2)
_cell_length_c 25.674(4)
_cell_measurement_reflns_used 102431
_cell_measurement_temperature 100(2)
_cell_measurement_theta_max 34.9999
_cell_measurement_theta_min 2.6862
_cell_volume 4103.0(12)
_computing_cell_refinement 'DENZO (Bruker AXS, 2006)'
_computing_data_collection 'DATCOL (Bruker AXS, 2006)'
_computing_data_reduction 'DENZO (Bruker AXS, 2006)'
_computing_structure_refinement 'SHELXL-2013 (Sheldrick, 2013)'
_computing_structure_solution 'SHELXS-2013 (Sheldrick, 2013)'
_diffrn_ambient_temperature 100(2)
_diffrn_detector_area_resol_mean 18.02
_diffrn_measured_fraction_theta_full 0.996
_diffrn_measured_fraction_theta_max 0.998
_diffrn_measurement_device_type 'Bruker AXS Enraf-Nonius KappaCCD'
_diffrn_measurement_method 'CCD \f- and \w-scans'
_diffrn_radiation_monochromator graphite
_diffrn_radiation_source '0.2 x 2mm^2^ focus rotating anode'
_diffrn_radiation_type MoK\a
_diffrn_radiation_wavelength 0.71073
_diffrn_reflns_av_R_equivalents 0.0495
_diffrn_reflns_av_unetI/netI 0.0313
_diffrn_reflns_Laue_measured_fraction_full 0.996
_diffrn_reflns_Laue_measured_fraction_max 0.998
_diffrn_reflns_limit_h_max 15
_diffrn_reflns_limit_h_min -15
_diffrn_reflns_limit_k_max 27
_diffrn_reflns_limit_k_min -27
_diffrn_reflns_limit_l_max 37
_diffrn_reflns_limit_l_min -41
_diffrn_reflns_number 95037
_diffrn_reflns_point_group_measured_fraction_full 0.996
_diffrn_reflns_point_group_measured_fraction_max 0.998
_diffrn_reflns_theta_full 25.242
_diffrn_reflns_theta_max 34.999
_diffrn_reflns_theta_min 2.687
_exptl_absorpt_coefficient_mu 0.572
_exptl_absorpt_correction_T_max 0.95519
_exptl_absorpt_correction_T_min 0.92314
_exptl_absorpt_correction_type gaussian
_exptl_absorpt_process_details 'SADABS (Bruker AXS, 2008)'
_exptl_crystal_colour darkgreen
_exptl_crystal_density_diffrn 1.475
_exptl_crystal_description Prism
_exptl_crystal_F_000 1864
_exptl_crystal_size_max 0.16
_exptl_crystal_size_mid 0.14
_exptl_crystal_size_min 0.09
_refine_diff_density_max 1.116
_refine_diff_density_min -1.488
_refine_diff_density_rms 0.083
_refine_ls_extinction_method none
_refine_ls_goodness_of_fit_ref 1.084
_refine_ls_hydrogen_treatment mixed
_refine_ls_matrix_type full
_refine_ls_number_parameters 535
_refine_ls_number_reflns 18036
_refine_ls_number_restraints 1
_refine_ls_restrained_S_all 1.084
_refine_ls_R_factor_all 0.0356
_refine_ls_R_factor_gt 0.0311
_refine_ls_shift/su_max 0.003
_refine_ls_shift/su_mean 0.000
_refine_ls_structure_factor_coef Fsqd
_refine_ls_weighting_details
;
 w=1/[\s^2^(Fo^2^)+(0.0292P)^2^+3.1303P]
 where P=(Fo^2^+2Fc^2^)/3
;
_refine_ls_weighting_scheme calc
_refine_ls_wR_factor_gt 0.0798
_refine_ls_wR_factor_ref 0.0833
_reflns_Friedel_coverage 0.000
_reflns_number_gt 16336
_reflns_number_total 18036
_reflns_threshold_expression 'I > 2\s(I)'
_cod_data_source_file c6dt03728c2.cif
_cod_data_source_block 8619
_cod_depositor_comments 'Adding full bibliography for 7041105--7041108.cif.'
_cod_database_code 7041107
_shelx_space_group_comment
;
The symmetry employed for this shelxl refinement is uniquely defined
by the following loop, which should always be used as a source of
symmetry information in preference to the above space-group names.
They are only intended as comments.
;
_shelx_estimated_absorpt_t_min 0.914
_shelx_estimated_absorpt_t_max 0.950
_shelxl_version_number 2013-2

loop_
_space_group_symop_operation_xyz
'x, y, z'
'-x, y+1/2, -z+1/2'
'-x, -y, -z'
'x, -y-1/2, z-1/2'

loop_
_atom_site_label
_atom_site_type_symbol
_atom_site_fract_x
_atom_site_fract_y
_atom_site_fract_z
_atom_site_U_iso_or_equiv
_atom_site_adp_type
_atom_site_occupancy
_atom_site_site_symmetry_order
_atom_site_calc_flag
_atom_site_refinement_flags_posn
_atom_site_refinement_flags_adp
Ru1 Ru -0.63499(2) 0.31400(2) 0.59624(2) 0.01088(2) Uani 1 1 d . .
Cl20 Cl -0.89175(3) 0.31838(2) 0.59310(2) 0.01589(5) Uani 1 1 d . .
N1 N -0.41918(10) 0.30398(6) 0.61144(4) 0.01389(15) Uani 1 1 d D .
H1 H -0.3679(19) 0.3106(10) 0.5859(7) 0.017 Uiso 1 1 d D U
C2 C -0.33604(12) 0.29468(6) 0.65718(4) 0.01387(17) Uani 1 1 d . .
C3 C -0.18350(12) 0.29577(7) 0.65777(5) 0.01816(19) Uani 1 1 d . .
H3 H -0.1472 0.2979 0.6252 0.022 Uiso 1 1 calc R U
C4 C -0.09005(13) 0.29392(8) 0.70349(6) 0.0215(2) Uani 1 1 d . .
H4 H 0.0097 0.2955 0.7024 0.026 Uiso 1 1 calc R U
C5 C -0.14002(13) 0.28963(8) 0.75271(5) 0.0202(2) Uani 1 1 d . .
H5 H -0.0743 0.2912 0.7845 0.024 Uiso 1 1 calc R U
C6 C -0.28421(13) 0.28323(7) 0.75440(5) 0.01644(19) Uani 1 1 d . .
C7 C -0.33029(14) 0.27534(7) 0.80710(5) 0.0185(2) Uani 1 1 d . .
C8 C -0.48071(14) 0.25332(7) 0.80855(5) 0.01723(19) Uani 1 1 d . .
C9 C -0.52693(16) 0.23899(8) 0.85697(5) 0.0235(2) Uani 1 1 d . .
H9 H -0.4627 0.2455 0.8888 0.028 Uiso 1 1 calc R U
C10 C -0.66638(17) 0.21521(9) 0.85869(5) 0.0256(3) Uani 1 1 d . .
H10 H -0.6973 0.2055 0.8916 0.031 Uiso 1 1 calc R U
C11 C -0.76100(15) 0.20565(8) 0.81198(5) 0.0227(2) Uani 1 1 d . .
H11 H -0.8559 0.1887 0.8132 0.027 Uiso 1 1 calc R U
C12 C -0.71697(13) 0.22089(7) 0.76372(5) 0.0182(2) Uani 1 1 d . .
H12 H -0.7821 0.2147 0.7321 0.022 Uiso 1 1 calc R U
C13 C -0.57634(13) 0.24540(7) 0.76156(4) 0.01498(18) Uani 1 1 d . .
C14 C -0.53245(12) 0.26586(6) 0.71004(4) 0.01297(16) Uani 1 1 d . .
C15 C -0.38718(12) 0.28268(6) 0.70702(4) 0.01352(17) Uani 1 1 d . .
O16 O -0.63343(9) 0.26623(5) 0.67129(3) 0.01391(13) Uani 1 1 d . .
O17 O -0.24689(12) 0.28605(7) 0.84787(4) 0.0272(2) Uani 1 1 d . .
C31 C -0.64368(12) 0.35626(7) 0.53018(5) 0.01584(18) Uani 1 1 d . .
O32 O -0.65182(12) 0.38353(6) 0.48885(4) 0.02414(19) Uani 1 1 d . .
P40 P -0.61018(3) 0.44715(2) 0.62923(2) 0.01248(5) Uani 1 1 d . .
C41 C -0.67699(13) 0.47355(7) 0.69017(4) 0.01532(18) Uani 1 1 d . .
C42 C -0.65578(17) 0.54967(8) 0.71066(6) 0.0240(2) Uani 1 1 d . .
H42 H -0.6090 0.5878 0.6924 0.029 Uiso 1 1 calc R U
C43 C -0.70336(19) 0.56929(8) 0.75785(6) 0.0286(3) Uani 1 1 d . .
H43 H -0.6885 0.6207 0.7718 0.034 Uiso 1 1 calc R U
C44 C -0.77271(17) 0.51337(9) 0.78461(6) 0.0258(3) Uani 1 1 d . .
H44 H -0.8033 0.5265 0.8171 0.031 Uiso 1 1 calc R U
C45 C -0.79704(16) 0.43862(8) 0.76377(5) 0.0230(2) Uani 1 1 d . .
H45 H -0.8458 0.4009 0.7817 0.028 Uiso 1 1 calc R U
C46 C -0.74999(13) 0.41875(7) 0.71647(5) 0.01731(19) Uani 1 1 d . .
H46 H -0.7678 0.3677 0.7021 0.021 Uiso 1 1 calc R U
C51 C -0.42173(12) 0.47490(6) 0.63990(5) 0.01465(17) Uani 1 1 d . .
C52 C -0.34447(13) 0.48872(7) 0.68959(5) 0.0185(2) Uani 1 1 d . .
H52 H -0.3915 0.4888 0.7198 0.022 Uiso 1 1 calc R U
C53 C -0.19703(14) 0.50245(9) 0.69485(5) 0.0231(2) Uani 1 1 d . .
H53 H -0.1447 0.5120 0.7288 0.028 Uiso 1 1 calc R U
C54 C -0.12671(14) 0.50222(8) 0.65127(6) 0.0233(2) Uani 1 1 d . .
H54 H -0.0269 0.5118 0.6552 0.028 Uiso 1 1 calc R U
C55 C -0.20333(14) 0.48791(8) 0.60160(5) 0.0209(2) Uani 1 1 d . .
H55 H -0.1558 0.4877 0.5715 0.025 Uiso 1 1 calc R U
C56 C -0.34925(13) 0.47387(7) 0.59599(5) 0.01729(19) Uani 1 1 d . .
H56 H -0.4006 0.4634 0.5620 0.021 Uiso 1 1 calc R U
C61 C -0.69421(12) 0.52264(6) 0.58390(4) 0.01474(17) Uani 1 1 d . .
C62 C -0.84189(13) 0.51885(8) 0.56739(6) 0.0213(2) Uani 1 1 d . .
H62 H -0.8954 0.4765 0.5785 0.026 Uiso 1 1 calc R U
C63 C -0.91064(14) 0.57683(8) 0.53474(6) 0.0241(2) Uani 1 1 d . .
H63 H -1.0111 0.5743 0.5244 0.029 Uiso 1 1 calc R U
C64 C -0.83366(14) 0.63821(7) 0.51720(5) 0.0199(2) Uani 1 1 d . .
H64 H -0.8808 0.6774 0.4947 0.024 Uiso 1 1 calc R U
C65 C -0.68764(14) 0.64174(7) 0.53277(5) 0.0210(2) Uani 1 1 d . .
H65 H -0.6343 0.6832 0.5204 0.025 Uiso 1 1 calc R U
C66 C -0.61786(13) 0.58489(7) 0.56648(5) 0.0188(2) Uani 1 1 d . .
H66 H -0.5179 0.5887 0.5776 0.023 Uiso 1 1 calc R U
P70 P -0.64461(3) 0.18373(2) 0.56004(2) 0.01285(5) Uani 1 1 d . .
C71 C -0.47240(13) 0.15547(6) 0.54160(5) 0.01551(18) Uani 1 1 d . .
C72 C -0.44778(14) 0.15588(7) 0.48913(5) 0.0191(2) Uani 1 1 d . .
H72 H -0.5250 0.1639 0.4615 0.023 Uiso 1 1 calc R U
C73 C -0.31002(16) 0.14451(8) 0.47722(6) 0.0233(2) Uani 1 1 d . .
H73 H -0.2942 0.1448 0.4415 0.028 Uiso 1 1 calc R U
C74 C -0.19603(15) 0.13284(8) 0.51717(6) 0.0247(2) Uani 1 1 d . .
H74 H -0.1025 0.1255 0.5089 0.030 Uiso 1 1 calc R U
C75 C -0.21969(14) 0.13196(8) 0.56949(6) 0.0219(2) Uani 1 1 d . .
H75 H -0.1420 0.1239 0.5969 0.026 Uiso 1 1 calc R U
C76 C -0.35651(13) 0.14288(7) 0.58163(5) 0.01793(19) Uani 1 1 d . .
H76 H -0.3718 0.1418 0.6174 0.022 Uiso 1 1 calc R U
C81 C -0.68538(13) 0.10589(7) 0.60453(5) 0.01638(18) Uani 1 1 d . .
C82 C -0.60965(16) 0.03526(7) 0.61128(5) 0.0224(2) Uani 1 1 d . .
H82 H -0.5307 0.0267 0.5931 0.027 Uiso 1 1 calc R U
C83 C -0.64967(18) -0.02262(8) 0.64463(6) 0.0261(3) Uani 1 1 d . .
H83 H -0.5964 -0.0699 0.6499 0.031 Uiso 1 1 calc R U
C84 C -0.76721(17) -0.01117(8) 0.67010(5) 0.0246(2) Uani 1 1 d . .
H84 H -0.7955 -0.0509 0.6923 0.029 Uiso 1 1 calc R U
C85 C -0.84383(15) 0.05870(9) 0.66306(6) 0.0241(2) Uani 1 1 d . .
H85 H -0.9245 0.0663 0.6805 0.029 Uiso 1 1 calc R U
C86 C -0.80307(14) 0.11751(8) 0.63072(5) 0.0200(2) Uani 1 1 d . .
H86 H -0.8550 0.1653 0.6265 0.024 Uiso 1 1 calc R U
C91 C -0.77238(13) 0.16429(7) 0.50080(4) 0.01589(18) Uani 1 1 d . .
C92 C -0.78389(16) 0.08848(8) 0.47951(6) 0.0250(3) Uani 1 1 d . .
H92 H -0.7265 0.0473 0.4962 0.030 Uiso 1 1 calc R U
C93 C -0.87929(18) 0.07337(8) 0.43394(6) 0.0295(3) Uani 1 1 d . .
H93 H -0.8863 0.0220 0.4195 0.035 Uiso 1 1 calc R U
C94 C -0.96463(15) 0.13321(8) 0.40932(5) 0.0237(2) Uani 1 1 d . .
H94 H -1.0289 0.1227 0.3780 0.028 Uiso 1 1 calc R U
C95 C -0.95550(13) 0.20816(8) 0.43057(5) 0.0187(2) Uani 1 1 d . .
H95 H -1.0142 0.2489 0.4140 0.022 Uiso 1 1 calc R U
C96 C -0.85993(13) 0.22365(7) 0.47624(5) 0.01618(18) Uani 1 1 d . .
H96 H -0.8543 0.2750 0.4908 0.019 Uiso 1 1 calc R U

loop_
_atom_site_aniso_label
_atom_site_aniso_U_11
_atom_site_aniso_U_22
_atom_site_aniso_U_33
_atom_site_aniso_U_23
_atom_site_aniso_U_13
_atom_site_aniso_U_12
Ru1 0.01146(4) 0.01267(4) 0.00848(4) 0.00059(2) 0.00139(3) 0.00037(2)
Cl20 0.01261(10) 0.02095(11) 0.01413(11) 0.00106(8) 0.00205(8) 0.00096(8)
N1 0.0137(4) 0.0158(4) 0.0126(4) 0.0000(3) 0.0035(3) 0.0003(3)
C2 0.0132(4) 0.0138(4) 0.0146(4) -0.0002(3) 0.0021(3) 0.0004(3)
C3 0.0135(4) 0.0203(5) 0.0209(5) 0.0001(4) 0.0032(4) 0.0007(4)
C4 0.0134(4) 0.0243(5) 0.0261(6) 0.0004(4) 0.0004(4) 0.0000(4)
C5 0.0162(5) 0.0214(5) 0.0211(5) -0.0005(4) -0.0038(4) -0.0005(4)
C6 0.0176(5) 0.0151(4) 0.0152(5) -0.0006(3) -0.0020(4) 0.0000(3)
C7 0.0227(5) 0.0172(5) 0.0142(5) -0.0003(4) -0.0019(4) 0.0009(4)
C8 0.0232(5) 0.0168(4) 0.0112(4) 0.0006(3) 0.0009(4) 0.0020(4)
C9 0.0324(7) 0.0270(6) 0.0110(5) 0.0010(4) 0.0024(4) 0.0032(5)
C10 0.0319(7) 0.0324(7) 0.0138(5) 0.0054(5) 0.0072(5) 0.0042(5)
C11 0.0244(6) 0.0272(6) 0.0178(5) 0.0059(4) 0.0079(4) 0.0018(5)
C12 0.0196(5) 0.0221(5) 0.0130(4) 0.0037(4) 0.0032(4) 0.0015(4)
C13 0.0188(5) 0.0157(4) 0.0103(4) 0.0016(3) 0.0020(3) 0.0023(3)
C14 0.0154(4) 0.0123(4) 0.0110(4) 0.0004(3) 0.0011(3) 0.0009(3)
C15 0.0142(4) 0.0139(4) 0.0120(4) 0.0000(3) 0.0005(3) 0.0003(3)
O16 0.0138(3) 0.0171(3) 0.0106(3) 0.0018(3) 0.0011(3) -0.0001(3)
O17 0.0296(5) 0.0335(5) 0.0158(4) -0.0014(4) -0.0058(4) -0.0031(4)
C31 0.0161(4) 0.0166(4) 0.0149(5) 0.0006(3) 0.0023(3) -0.0007(3)
O32 0.0299(5) 0.0278(5) 0.0148(4) 0.0054(3) 0.0037(3) -0.0035(4)
P40 0.01425(11) 0.01259(11) 0.01082(11) 0.00066(8) 0.00259(9) 0.00036(8)
C41 0.0187(5) 0.0148(4) 0.0132(4) -0.0006(3) 0.0049(4) 0.0006(3)
C42 0.0361(7) 0.0168(5) 0.0217(6) -0.0031(4) 0.0130(5) -0.0035(5)
C43 0.0446(8) 0.0200(5) 0.0243(6) -0.0073(5) 0.0151(6) -0.0032(5)
C44 0.0347(7) 0.0258(6) 0.0198(6) -0.0052(5) 0.0132(5) 0.0005(5)
C45 0.0293(6) 0.0229(5) 0.0195(5) -0.0018(4) 0.0125(5) -0.0026(5)
C46 0.0200(5) 0.0169(4) 0.0164(5) -0.0012(4) 0.0067(4) -0.0010(4)
C51 0.0159(4) 0.0136(4) 0.0144(4) 0.0011(3) 0.0021(3) -0.0005(3)
C52 0.0186(5) 0.0217(5) 0.0148(5) -0.0002(4) 0.0016(4) -0.0022(4)
C53 0.0194(5) 0.0295(6) 0.0194(5) -0.0009(5) -0.0010(4) -0.0039(4)
C54 0.0176(5) 0.0268(6) 0.0255(6) -0.0004(5) 0.0030(4) -0.0032(4)
C55 0.0184(5) 0.0241(5) 0.0216(5) 0.0009(4) 0.0071(4) -0.0022(4)
C56 0.0175(5) 0.0190(5) 0.0158(5) 0.0006(4) 0.0038(4) -0.0014(4)
C61 0.0171(4) 0.0139(4) 0.0133(4) 0.0018(3) 0.0027(3) 0.0015(3)
C62 0.0169(5) 0.0191(5) 0.0278(6) 0.0067(4) 0.0028(4) 0.0008(4)
C63 0.0189(5) 0.0208(5) 0.0312(7) 0.0069(5) -0.0008(5) 0.0021(4)
C64 0.0229(5) 0.0177(5) 0.0180(5) 0.0030(4) 0.0000(4) 0.0036(4)
C65 0.0230(5) 0.0183(5) 0.0213(5) 0.0062(4) 0.0014(4) -0.0003(4)
C66 0.0187(5) 0.0176(5) 0.0194(5) 0.0042(4) 0.0004(4) -0.0008(4)
P70 0.01500(11) 0.01297(11) 0.01021(11) -0.00014(8) 0.00066(9) 0.00001(8)
C71 0.0189(5) 0.0138(4) 0.0141(4) -0.0003(3) 0.0032(4) 0.0017(3)
C72 0.0236(5) 0.0191(5) 0.0150(5) 0.0002(4) 0.0044(4) 0.0011(4)
C73 0.0276(6) 0.0227(5) 0.0220(6) 0.0009(4) 0.0112(5) 0.0024(4)
C74 0.0227(6) 0.0219(5) 0.0316(7) 0.0005(5) 0.0111(5) 0.0032(4)
C75 0.0194(5) 0.0195(5) 0.0265(6) -0.0006(4) 0.0024(4) 0.0040(4)
C76 0.0189(5) 0.0180(5) 0.0165(5) -0.0012(4) 0.0011(4) 0.0033(4)
C81 0.0200(5) 0.0159(4) 0.0128(4) 0.0012(3) 0.0008(4) -0.0034(4)
C82 0.0305(6) 0.0162(5) 0.0210(5) 0.0029(4) 0.0052(5) 0.0000(4)
C83 0.0372(7) 0.0172(5) 0.0236(6) 0.0043(4) 0.0036(5) -0.0017(5)
C84 0.0334(7) 0.0212(5) 0.0183(5) 0.0038(4) 0.0014(5) -0.0086(5)
C85 0.0256(6) 0.0263(6) 0.0208(6) 0.0043(5) 0.0054(5) -0.0062(5)
C86 0.0203(5) 0.0210(5) 0.0188(5) 0.0034(4) 0.0030(4) -0.0024(4)
C91 0.0174(4) 0.0169(4) 0.0127(4) -0.0008(3) -0.0002(3) -0.0004(3)
C92 0.0306(6) 0.0177(5) 0.0230(6) -0.0041(4) -0.0081(5) 0.0032(4)
C93 0.0370(7) 0.0205(5) 0.0261(6) -0.0080(5) -0.0117(6) 0.0027(5)
C94 0.0257(6) 0.0254(6) 0.0173(5) -0.0046(4) -0.0055(4) -0.0003(5)
C95 0.0182(5) 0.0225(5) 0.0144(5) -0.0003(4) -0.0012(4) 0.0003(4)
C96 0.0168(4) 0.0173(4) 0.0138(4) -0.0005(3) 0.0003(3) 0.0000(3)

loop_
_atom_type_symbol
_atom_type_description
_atom_type_scat_dispersion_real
_atom_type_scat_dispersion_imag
_atom_type_scat_source
C C 0.0033 0.0016 'International Tables Vol C Tables 4.2.6.8 and 6.1.1.4'
H H 0.0000 0.0000 'International Tables Vol C Tables 4.2.6.8 and 6.1.1.4'
N N 0.0061 0.0033 'International Tables Vol C Tables 4.2.6.8 and 6.1.1.4'
O O 0.0106 0.0060 'International Tables Vol C Tables 4.2.6.8 and 6.1.1.4'
P P 0.1023 0.0942 'International Tables Vol C Tables 4.2.6.8 and 6.1.1.4'
Cl Cl 0.1484 0.1585 'International Tables Vol C Tables 4.2.6.8 and 6.1.1.4'
Ru Ru -1.2594 0.8363 'International Tables Vol C Tables 4.2.6.8 and 6.1.1.4'

loop_
_exptl_crystal_face_index_h
_exptl_crystal_face_index_k
_exptl_crystal_face_index_l
_exptl_crystal_face_perp_dist
-1.00 0.00 1.00 0.0700
1.00 0.00 -1.00 0.0700
0.00 0.00 1.00 0.0800
0.00 0.00 -1.00 0.0800
0.00 1.00 0.00 0.0450
0.00 -1.00 0.00 0.0450
0.00 1.00 -1.00 0.0450
0.00 -1.00 -1.00 0.0550
-1.00 0.00 -2.00 0.0900

loop_
_geom_angle_atom_site_label_1
_geom_angle_atom_site_label_2
_geom_angle_atom_site_label_3
_geom_angle
C31 Ru1 N1 96.68(5)
C31 Ru1 O16 177.84(4)
N1 Ru1 O16 85.48(4)
C31 Ru1 P70 90.68(4)
N1 Ru1 P70 88.61(3)
O16 Ru1 P70 89.47(3)
C31 Ru1 P40 86.77(4)
N1 Ru1 P40 88.23(3)
O16 Ru1 P40 93.22(3)
P70 Ru1 P40 175.683(11)
C31 Ru1 Cl20 92.89(4)
N1 Ru1 Cl20 170.41(3)
O16 Ru1 Cl20 84.96(3)
P70 Ru1 Cl20 92.029(11)
P40 Ru1 Cl20 91.576(11)
C2 N1 Ru1 129.07(8)
N1 C2 C3 118.11(10)
N1 C2 C15 124.60(10)
C3 C2 C15 117.28(10)
C4 C3 C2 122.05(12)
C3 C4 C5 120.65(12)
C6 C5 C4 119.80(11)
C5 C6 C15 121.59(11)
C5 C6 C7 117.52(11)
C15 C6 C7 120.87(11)
O17 C7 C8 121.10(12)
O17 C7 C6 121.53(12)
C8 C7 C6 117.37(10)
C9 C8 C13 119.96(12)
C9 C8 C7 119.76(11)
C13 C8 C7 120.26(11)
C10 C9 C8 120.27(12)
C9 C10 C11 119.94(12)
C12 C11 C10 120.31(13)
C11 C12 C13 120.19(12)
C8 C13 C12 119.31(11)
C8 C13 C14 120.81(11)
C12 C13 C14 119.83(10)
O16 C14 C15 125.33(10)
O16 C14 C13 114.79(10)
C15 C14 C13 119.87(10)
C14 C15 C6 119.70(10)
C14 C15 C2 122.09(10)
C6 C15 C2 118.10(10)
C14 O16 Ru1 128.58(7)
O32 C31 Ru1 178.55(11)
C51 P40 C41 105.22(6)
C51 P40 C61 103.61(5)
C41 P40 C61 101.36(5)
C51 P40 Ru1 109.69(4)
C41 P40 Ru1 120.12(4)
C61 P40 Ru1 115.17(4)
C46 C41 C42 119.46(11)
C46 C41 P40 120.56(9)
C42 C41 P40 119.97(9)
C43 C42 C41 120.03(12)
C42 C43 C44 120.02(13)
C45 C44 C43 120.08(12)
C44 C45 C46 120.12(12)
C41 C46 C45 120.24(11)
C52 C51 C56 118.95(11)
C52 C51 P40 123.33(9)
C56 C51 P40 117.36(9)
C51 C52 C53 119.76(12)
C54 C53 C52 120.91(12)
C53 C54 C55 119.51(12)
C56 C55 C54 120.05(12)
C55 C56 C51 120.81(11)
C66 C61 C62 118.68(11)
C66 C61 P40 122.70(9)
C62 C61 P40 118.60(9)
C63 C62 C61 120.36(12)
C64 C63 C62 120.59(12)
C65 C64 C63 119.34(11)
C64 C65 C66 120.61(12)
C61 C66 C65 120.39(12)
C91 P70 C81 102.28(6)
C91 P70 C71 104.04(6)
C81 P70 C71 104.45(6)
C91 P70 Ru1 118.13(4)
C81 P70 Ru1 115.38(4)
C71 P70 Ru1 111.06(4)
C72 C71 C76 118.72(11)
C72 C71 P70 121.99(9)
C76 C71 P70 118.77(9)
C73 C72 C71 120.28(12)
C74 C73 C72 120.48(12)
C73 C74 C75 119.63(12)
C76 C75 C74 120.21(13)
C75 C76 C71 120.69(12)
C86 C81 C82 119.53(11)
C86 C81 P70 117.03(9)
C82 C81 P70 123.37(10)
C83 C82 C81 120.25(13)
C84 C83 C82 120.01(13)
C83 C84 C85 119.94(12)
C86 C85 C84 120.53(13)
C85 C86 C81 119.73(12)
C96 C91 C92 119.06(11)
C96 C91 P70 121.26(9)
C92 C91 P70 119.68(9)
C93 C92 C91 120.10(12)
C92 C93 C94 120.40(12)
C95 C94 C93 119.88(12)
C94 C95 C96 119.95(12)
C95 C96 C91 120.59(11)

loop_
_geom_bond_atom_site_label_1
_geom_bond_atom_site_label_2
_geom_bond_distance
Ru1 C31 1.8335(12)
Ru1 N1 2.0311(11)
Ru1 O16 2.0901(9)
Ru1 P70 2.4049(4)
Ru1 P40 2.4229(4)
Ru1 Cl20 2.4233(6)
N1 C2 1.3228(15)
C2 C3 1.4432(16)
C2 C15 1.4487(16)
C3 C4 1.3616(18)
C4 C5 1.416(2)
C5 C6 1.3776(18)
C6 C15 1.4418(16)
C6 C7 1.4884(18)
C7 O17 1.2279(15)
C7 C8 1.4797(19)
C8 C9 1.3994(18)
C8 C13 1.4036(16)
C9 C10 1.389(2)
C10 C11 1.396(2)
C11 C12 1.3895(17)
C12 C13 1.4054(17)
C13 C14 1.4859(16)
C14 O16 1.2737(13)
C14 C15 1.4193(16)
C31 O32 1.1505(15)
P40 C51 1.8282(12)
P40 C41 1.8292(12)
P40 C61 1.8360(11)
C41 C46 1.3952(16)
C41 C42 1.4041(17)
C42 C43 1.3947(19)
C43 C44 1.396(2)
C44 C45 1.389(2)
C45 C46 1.3961(17)
C51 C52 1.3934(17)
C51 C56 1.4047(16)
C52 C53 1.4030(18)
C53 C54 1.385(2)
C54 C55 1.392(2)
C55 C56 1.3894(18)
C61 C66 1.3953(16)
C61 C62 1.4020(17)
C62 C63 1.3937(18)
C63 C64 1.3888(19)
C64 C65 1.3832(19)
C65 C66 1.3988(17)
P70 C91 1.8282(12)
P70 C81 1.8295(12)
P70 C71 1.8299(12)
C71 C72 1.4009(17)
C71 C76 1.4044(17)
C72 C73 1.3977(19)
C73 C74 1.389(2)
C74 C75 1.394(2)
C75 C76 1.3901(18)
C81 C86 1.3992(18)
C81 C82 1.3997(18)
C82 C83 1.3957(19)
C83 C84 1.387(2)
C84 C85 1.393(2)
C85 C86 1.3930(18)
C91 C96 1.3983(16)
C91 C92 1.4017(17)
C92 C93 1.3921(19)
C93 C94 1.394(2)
C94 C95 1.3875(19)
C95 C96 1.3961(17)
